data_4340962
loop_
_publ_author_name
'Eckenhoff, William T.'
'Brennessel, William W.'
'Eisenberg, Richard'

_publ_section_title
;
 Light-driven hydrogen production from aqueous protons using molybdenum
 catalysts.
;
_journal_issue 18
_journal_name_full 'Inorganic chemistry'
_journal_page_first 9860
_journal_page_last 9869
_journal_paper_doi 10.1021/ic501440a
_journal_volume 53
_journal_year 2014
_chemical_formula_moiety 'C28 H22 Mo N2 O2 S4'
_chemical_formula_sum 'C28 H22 Mo N2 O2 S4'
_chemical_formula_weight 642.65
_chemical_name_common eiswe30
_chemical_name_systematic
; 
 ? 
;
_space_group_crystal_system monoclinic
_space_group_IT_number 14
_space_group_name_Hall '-P 2yn'
_space_group_name_H-M_alt 'P 1 21/n 1'
_symmetry_space_group_name_Hall '-P 2yn'
_symmetry_space_group_name_H-M 'P 1 21/n 1'
_atom_sites_solution_hydrogens geom
_atom_sites_solution_primary direct
_atom_sites_solution_secondary difmap
_audit_creation_method SHELXL-2013
_cell_angle_alpha 90
_cell_angle_beta 98.912(2)
_cell_angle_gamma 90
_cell_formula_units_Z 4
_cell_length_a 10.2670(12)
_cell_length_b 13.6295(16)
_cell_length_c 19.750(2)
_cell_measurement_reflns_used 3696
_cell_measurement_temperature 100.0(5)
_cell_measurement_theta_max 38.15
_cell_measurement_theta_min 2.50
_cell_volume 2730.3(5)
_computing_cell_refinement 'SAINT (Bruker, 2013)'
_computing_data_collection 'APEX2 (Bruker, 2013)'
_computing_data_reduction 'SAINT (Bruker, 2013)'
_computing_molecular_graphics 'SHELXTL (Sheldrick, 2008)'
_computing_publication_material 'SHELXTL (Sheldrick, 2008)'
_computing_structure_refinement 'SHELXL-2013 (Sheldrick, 2013)'
_computing_structure_solution 'SIR97 (Altomare et al., 1999)'
_diffrn_ambient_temperature 100.0(5)
_diffrn_measured_fraction_theta_full 1.000
_diffrn_measured_fraction_theta_max 1.000
_diffrn_measurement_device_type 'Bruker SMART APEX II CCD Platform'
_diffrn_measurement_method '\w scans'
_diffrn_radiation_type MoK\a
_diffrn_radiation_wavelength 0.71073
_diffrn_reflns_av_R_equivalents 0.0493
_diffrn_reflns_av_unetI/netI 0.0349
_diffrn_reflns_Laue_measured_fraction_full 1.000
_diffrn_reflns_Laue_measured_fraction_max 1.000
_diffrn_reflns_limit_h_max 17
_diffrn_reflns_limit_h_min -17
_diffrn_reflns_limit_k_max 23
_diffrn_reflns_limit_k_min -23
_diffrn_reflns_limit_l_max 34
_diffrn_reflns_limit_l_min -34
_diffrn_reflns_number 83691
_diffrn_reflns_point_group_measured_fraction_full 1.000
_diffrn_reflns_point_group_measured_fraction_max 1.000
_diffrn_reflns_theta_full 37.785
_diffrn_reflns_theta_max 37.784
_diffrn_reflns_theta_min 1.823
_diffrn_source 'fine-focus sealed tube'
_exptl_absorpt_coefficient_mu 0.816
_exptl_absorpt_correction_T_max 0.7476
_exptl_absorpt_correction_T_min 0.6378
_exptl_absorpt_correction_type multi-scan
_exptl_absorpt_process_details 'SADABS (Sheldrick, 2012)'
_exptl_crystal_colour 'dark red'
_exptl_crystal_density_diffrn 1.563
_exptl_crystal_description needle
_exptl_crystal_F_000 1304
_exptl_crystal_size_max 0.24
_exptl_crystal_size_mid 0.24
_exptl_crystal_size_min 0.20
_refine_diff_density_max 1.126
_refine_diff_density_min -0.440
_refine_diff_density_rms 0.105
_refine_ls_extinction_method none
_refine_ls_goodness_of_fit_ref 1.041
_refine_ls_hydrogen_treatment constr
_refine_ls_matrix_type full
_refine_ls_number_parameters 336
_refine_ls_number_reflns 14643
_refine_ls_number_restraints 0
_refine_ls_restrained_S_all 1.041
_refine_ls_R_factor_all 0.0468
_refine_ls_R_factor_gt 0.0330
_refine_ls_shift/su_max 0.001
_refine_ls_shift/su_mean 0.000
_refine_ls_structure_factor_coef Fsqd
_refine_ls_weighting_details
; 
 w=1/[\s^2^(Fo^2^)+(0.0362P)^2^+1.2547P] 
 where P=(Fo^2^+2Fc^2^)/3 
;
_refine_ls_weighting_scheme calc
_refine_ls_wR_factor_gt 0.0759
_refine_ls_wR_factor_ref 0.0831
_reflns_Friedel_coverage 0.000
_reflns_number_gt 11694
_reflns_number_total 14643
_reflns_threshold_expression 'I > 2\s(I)'
_cod_data_source_file ic501440a_si_003.cif
_cod_data_source_block eiswe30
_cod_depositor_comments 'Adding full bibliography for 4340958--4340963.cif.'
_cod_database_code 4340962
_shelx_space_group_comment
; 
The symmetry employed for this shelxl refinement is uniquely defined 
by the following loop, which should always be used as a source of 
symmetry information in preference to the above space-group names. 
They are only intended as comments. 
;
_shelx_estimated_absorpt_t_min 0.828
_shelx_estimated_absorpt_t_max 0.854
_shelxl_version_number 2013-2

loop_
_space_group_symop_operation_xyz
'x, y, z'
'-x+1/2, y+1/2, -z+1/2'
'-x, -y, -z'
'x-1/2, -y-1/2, z-1/2'

loop_
_atom_site_label
_atom_site_type_symbol
_atom_site_fract_x
_atom_site_fract_y
_atom_site_fract_z
_atom_site_U_iso_or_equiv
_atom_site_adp_type
_atom_site_occupancy
_atom_site_site_symmetry_order
_atom_site_calc_flag
_atom_site_refinement_flags_posn
_atom_site_refinement_flags_adp
Mo1 Mo 0.33115(2) 0.35791(2) 0.17984(2) 0.01242(3) Uani 1 1 d . .
S1 S 0.54530(3) 0.31390(2) 0.16171(2) 0.01684(6) Uani 1 1 d . .
S2 S 0.35738(3) 0.21746(2) 0.25190(2) 0.01715(6) Uani 1 1 d . .
S3 S 0.10145(3) 0.33493(2) 0.17038(2) 0.01593(5) Uani 1 1 d . .
S4 S 0.27552(3) 0.38388(2) 0.06066(2) 0.01548(5) Uani 1 1 d . .
C1 C 0.59788(13) 0.21060(10) 0.21015(7) 0.0178(2) Uani 1 1 d . .
C2 C 0.51045(14) 0.16485(10) 0.24802(6) 0.0179(2) Uani 1 1 d . .
C3 C 0.02734(13) 0.34973(9) 0.08581(6) 0.0158(2) Uani 1 1 d . .
C4 C 0.10718(13) 0.36973(9) 0.03603(6) 0.0151(2) Uani 1 1 d . .
C5 C 0.72467(14) 0.17162(11) 0.21044(8) 0.0237(3) Uani 1 1 d . .
H5 H 0.7848 0.2035 0.1856 0.028 Uiso 1 1 calc R U
C6 C 0.76184(15) 0.08695(12) 0.24683(8) 0.0275(3) Uani 1 1 d . .
H6 H 0.8476 0.0607 0.2470 0.033 Uiso 1 1 calc R U
C7 C 0.67388(17) 0.03988(12) 0.28334(8) 0.0282(3) Uani 1 1 d . .
H7 H 0.6998 -0.0187 0.3079 0.034 Uiso 1 1 calc R U
C8 C 0.54944(16) 0.07784(10) 0.28405(7) 0.0234(3) Uani 1 1 d . .
H8 H 0.4900 0.0452 0.3089 0.028 Uiso 1 1 calc R U
C9 C -0.10993(14) 0.34234(11) 0.06673(7) 0.0210(2) Uani 1 1 d . .
H9 H -0.1645 0.3296 0.1004 0.025 Uiso 1 1 calc R U
C10 C -0.16538(15) 0.35371(11) -0.00119(8) 0.0247(3) Uani 1 1 d . .
H10 H -0.2582 0.3490 -0.0140 0.030 Uiso 1 1 calc R U
C11 C -0.08549(15) 0.37221(11) -0.05124(7) 0.0238(3) Uani 1 1 d . .
H11 H -0.1244 0.3791 -0.0979 0.029 Uiso 1 1 calc R U
C12 C 0.04941(15) 0.38041(10) -0.03316(7) 0.0203(2) Uani 1 1 d . .
H12 H 0.1032 0.3932 -0.0672 0.024 Uiso 1 1 calc R U
C13 C 0.40982(13) 0.49495(10) 0.16516(6) 0.0168(2) Uani 1 1 d . .
N1 N 0.44597(11) 0.57240(9) 0.15258(6) 0.0186(2) Uani 1 1 d . .
C14 C 0.47812(12) 0.66478(9) 0.13051(6) 0.01506(19) Uani 1 1 d . .
C15 C 0.51705(13) 0.67489(10) 0.06621(7) 0.0174(2) Uani 1 1 d . .
H15 H 0.5267 0.6189 0.0388 0.021 Uiso 1 1 calc R U
C16 C 0.54125(14) 0.76759(10) 0.04328(7) 0.0185(2) Uani 1 1 d . .
H16 H 0.5666 0.7758 -0.0006 0.022 Uiso 1 1 calc R U
C17 C 0.52870(12) 0.84971(9) 0.08421(6) 0.0152(2) Uani 1 1 d . .
C18 C 0.49367(13) 0.83844(9) 0.14940(6) 0.0164(2) Uani 1 1 d . .
H18 H 0.4875 0.8940 0.1778 0.020 Uiso 1 1 calc R U
C19 C 0.46803(14) 0.74510(10) 0.17213(6) 0.0178(2) Uani 1 1 d . .
H19 H 0.4436 0.7364 0.2162 0.021 Uiso 1 1 calc R U
O1 O 0.55355(11) 0.93648(7) 0.05611(5) 0.02047(18) Uani 1 1 d . .
C20 C 0.54324(15) 1.02298(10) 0.09569(7) 0.0208(2) Uani 1 1 d . .
H20A H 0.5712 1.0800 0.0713 0.031 Uiso 1 1 calc R U
H20B H 0.5999 1.0165 0.1402 0.031 Uiso 1 1 calc R U
H20C H 0.4515 1.0318 0.1027 0.031 Uiso 1 1 calc R U
C21 C 0.30498(13) 0.42102(9) 0.27350(6) 0.0166(2) Uani 1 1 d . .
N2 N 0.30475(11) 0.45437(9) 0.32757(6) 0.01817(19) Uani 1 1 d . .
C22 C 0.31325(12) 0.48085(9) 0.39615(6) 0.0154(2) Uani 1 1 d . .
C23 C 0.30923(13) 0.40696(10) 0.44496(6) 0.0169(2) Uani 1 1 d . .
H23 H 0.2963 0.3404 0.4312 0.020 Uiso 1 1 calc R U
C24 C 0.32423(13) 0.43205(10) 0.51325(6) 0.0184(2) Uani 1 1 d . .
H24 H 0.3223 0.3823 0.5468 0.022 Uiso 1 1 calc R U
C25 C 0.34224(13) 0.52985(10) 0.53372(6) 0.0169(2) Uani 1 1 d . .
C26 C 0.34386(13) 0.60333(10) 0.48456(6) 0.0179(2) Uani 1 1 d . .
H26 H 0.3542 0.6701 0.4982 0.022 Uiso 1 1 calc R U
C27 C 0.33022(13) 0.57824(10) 0.41559(6) 0.0176(2) Uani 1 1 d . .
H27 H 0.3325 0.6277 0.3819 0.021 Uiso 1 1 calc R U
O2 O 0.35827(11) 0.54546(8) 0.60218(5) 0.0230(2) Uani 1 1 d . .
C28 C 0.37785(15) 0.64429(12) 0.62609(8) 0.0248(3) Uani 1 1 d . .
H28A H 0.3872 0.6453 0.6762 0.037 Uiso 1 1 calc R U
H28B H 0.3018 0.6844 0.6068 0.037 Uiso 1 1 calc R U
H28C H 0.4579 0.6709 0.6116 0.037 Uiso 1 1 calc R U

loop_
_atom_site_aniso_label
_atom_site_aniso_U_11
_atom_site_aniso_U_22
_atom_site_aniso_U_33
_atom_site_aniso_U_23
_atom_site_aniso_U_13
_atom_site_aniso_U_12
Mo1 0.01644(5) 0.01170(4) 0.00904(4) -0.00027(3) 0.00169(3) -0.00006(3)
S1 0.01753(13) 0.01585(13) 0.01724(13) 0.00123(10) 0.00304(10) 0.00052(10)
S2 0.02342(14) 0.01497(13) 0.01308(12) 0.00248(9) 0.00289(10) 0.00053(10)
S3 0.01824(13) 0.01826(13) 0.01171(11) 0.00179(9) 0.00364(9) -0.00108(10)
S4 0.01798(13) 0.01894(13) 0.00985(11) 0.00056(9) 0.00316(9) 0.00033(10)
C1 0.0203(5) 0.0148(5) 0.0164(5) -0.0021(4) -0.0025(4) 0.0016(4)
C2 0.0249(6) 0.0146(5) 0.0125(5) -0.0009(4) -0.0022(4) 0.0017(4)
C3 0.0184(5) 0.0140(5) 0.0144(5) 0.0001(4) 0.0009(4) -0.0010(4)
C4 0.0197(5) 0.0137(5) 0.0111(4) -0.0004(3) 0.0000(4) 0.0013(4)
C5 0.0204(6) 0.0217(6) 0.0269(6) -0.0027(5) -0.0034(5) 0.0022(5)
C6 0.0244(6) 0.0260(7) 0.0279(7) -0.0044(5) -0.0091(5) 0.0079(5)
C7 0.0372(8) 0.0207(6) 0.0228(6) 0.0003(5) -0.0078(6) 0.0078(6)
C8 0.0349(7) 0.0175(6) 0.0160(5) 0.0023(4) -0.0020(5) 0.0037(5)
C9 0.0187(5) 0.0214(6) 0.0223(6) 0.0015(5) 0.0011(4) -0.0018(4)
C10 0.0217(6) 0.0247(7) 0.0251(6) -0.0005(5) -0.0043(5) -0.0010(5)
C11 0.0273(7) 0.0243(7) 0.0170(5) -0.0017(5) -0.0060(5) 0.0015(5)
C12 0.0268(6) 0.0202(6) 0.0127(5) -0.0006(4) -0.0003(4) 0.0013(5)
C13 0.0201(5) 0.0168(5) 0.0135(5) -0.0015(4) 0.0023(4) 0.0004(4)
N1 0.0209(5) 0.0170(5) 0.0174(4) 0.0001(4) 0.0011(4) -0.0010(4)
C14 0.0168(5) 0.0132(5) 0.0151(5) -0.0004(4) 0.0022(4) -0.0011(4)
C15 0.0204(5) 0.0161(5) 0.0166(5) -0.0043(4) 0.0054(4) -0.0023(4)
C16 0.0237(6) 0.0173(5) 0.0162(5) -0.0034(4) 0.0082(4) -0.0031(4)
C17 0.0166(5) 0.0148(5) 0.0144(5) -0.0002(4) 0.0031(4) -0.0013(4)
C18 0.0213(5) 0.0155(5) 0.0131(5) -0.0018(4) 0.0048(4) -0.0002(4)
C19 0.0246(6) 0.0161(5) 0.0136(5) -0.0006(4) 0.0060(4) -0.0004(4)
O1 0.0310(5) 0.0148(4) 0.0171(4) -0.0016(3) 0.0081(4) -0.0050(4)
C20 0.0273(6) 0.0153(5) 0.0196(5) -0.0024(4) 0.0033(5) -0.0038(5)
C21 0.0199(5) 0.0162(5) 0.0135(5) -0.0003(4) 0.0019(4) -0.0002(4)
N2 0.0205(5) 0.0196(5) 0.0141(4) -0.0025(4) 0.0017(4) 0.0017(4)
C22 0.0182(5) 0.0172(5) 0.0108(4) -0.0021(4) 0.0019(4) 0.0007(4)
C23 0.0199(5) 0.0150(5) 0.0155(5) -0.0016(4) 0.0022(4) -0.0001(4)
C24 0.0232(6) 0.0180(5) 0.0142(5) 0.0019(4) 0.0032(4) -0.0004(4)
C25 0.0185(5) 0.0204(6) 0.0118(4) -0.0031(4) 0.0025(4) -0.0012(4)
C26 0.0224(6) 0.0158(5) 0.0155(5) -0.0030(4) 0.0024(4) -0.0010(4)
C27 0.0223(6) 0.0165(5) 0.0141(5) 0.0004(4) 0.0026(4) 0.0004(4)
O2 0.0294(5) 0.0272(5) 0.0123(4) -0.0046(3) 0.0026(3) -0.0030(4)
C28 0.0245(6) 0.0308(7) 0.0187(6) -0.0110(5) 0.0015(5) -0.0002(5)

loop_
_atom_type_symbol
_atom_type_description
_atom_type_scat_dispersion_real
_atom_type_scat_dispersion_imag
_atom_type_scat_source
C C 0.0033 0.0016 'International Tables Vol C Tables 4.2.6.8 and 6.1.1.4'
H H 0.0000 0.0000 'International Tables Vol C Tables 4.2.6.8 and 6.1.1.4'
N N 0.0061 0.0033 'International Tables Vol C Tables 4.2.6.8 and 6.1.1.4'
O O 0.0106 0.0060 'International Tables Vol C Tables 4.2.6.8 and 6.1.1.4'
S S 0.1246 0.1234 'International Tables Vol C Tables 4.2.6.8 and 6.1.1.4'
Mo Mo -1.6832 0.6857 'International Tables Vol C Tables 4.2.6.8 and 6.1.1.4'

loop_
_geom_angle_atom_site_label_1
_geom_angle_atom_site_label_2
_geom_angle_atom_site_label_3
_geom_angle
C13 Mo1 C21 81.92(5)
C13 Mo1 S3 121.01(4)
C21 Mo1 S3 82.01(4)
C13 Mo1 S1 79.37(4)
C21 Mo1 S1 119.24(4)
S3 Mo1 S1 153.965(13)
C13 Mo1 S4 76.40(3)
C21 Mo1 S4 140.75(4)
S3 Mo1 S4 81.742(11)
S1 Mo1 S4 88.517(12)
C13 Mo1 S2 143.06(4)
C21 Mo1 S2 79.63(4)
S3 Mo1 S2 87.684(12)
S1 Mo1 S2 82.195(12)
S4 Mo1 S2 134.866(12)
C1 S1 Mo1 109.84(5)
C2 S2 Mo1 108.97(5)
C3 S3 Mo1 110.16(5)
C4 S4 Mo1 109.88(4)
C2 C1 C5 119.96(13)
C2 C1 S1 118.93(10)
C5 C1 S1 121.09(11)
C1 C2 C8 119.27(13)
C1 C2 S2 119.87(10)
C8 C2 S2 120.84(12)
C4 C3 C9 119.84(12)
C4 C3 S3 118.73(10)
C9 C3 S3 121.43(10)
C3 C4 C12 119.74(12)
C3 C4 S4 119.44(9)
C12 C4 S4 120.81(10)
C6 C5 C1 119.93(15)
C6 C5 H5 120.0
C1 C5 H5 120.0
C5 C6 C7 120.26(14)
C5 C6 H6 119.9
C7 C6 H6 119.9
C8 C7 C6 120.45(14)
C8 C7 H7 119.8
C6 C7 H7 119.8
C7 C8 C2 120.09(15)
C7 C8 H8 120.0
C2 C8 H8 120.0
C10 C9 C3 119.83(14)
C10 C9 H9 120.1
C3 C9 H9 120.1
C9 C10 C11 120.43(13)
C9 C10 H10 119.8
C11 C10 H10 119.8
C12 C11 C10 120.36(13)
C12 C11 H11 119.8
C10 C11 H11 119.8
C11 C12 C4 119.79(13)
C11 C12 H12 120.1
C4 C12 H12 120.1
N1 C13 Mo1 174.60(11)
C13 N1 C14 173.17(13)
C19 C14 N1 119.21(12)
C19 C14 C15 121.40(12)
N1 C14 C15 119.37(11)
C16 C15 C14 118.76(12)
C16 C15 H15 120.6
C14 C15 H15 120.6
C15 C16 C17 120.44(12)
C15 C16 H16 119.8
C17 C16 H16 119.8
O1 C17 C18 124.61(11)
O1 C17 C16 115.10(11)
C18 C17 C16 120.29(12)
C19 C18 C17 119.18(11)
C19 C18 H18 120.4
C17 C18 H18 120.4
C14 C19 C18 119.88(12)
C14 C19 H19 120.1
C18 C19 H19 120.1
C17 O1 C20 117.67(10)
O1 C20 H20A 109.5
O1 C20 H20B 109.5
H20A C20 H20B 109.5
O1 C20 H20C 109.5
H20A C20 H20C 109.5
H20B C20 H20C 109.5
N2 C21 Mo1 172.70(11)
C21 N2 C22 171.22(13)
C27 C22 N2 120.31(12)
C27 C22 C23 120.96(11)
N2 C22 C23 118.68(11)
C24 C23 C22 119.04(12)
C24 C23 H23 120.5
C22 C23 H23 120.5
C23 C24 C25 120.67(12)
C23 C24 H24 119.7
C25 C24 H24 119.7
O2 C25 C26 124.68(12)
O2 C25 C24 115.42(12)
C26 C25 C24 119.90(11)
C27 C26 C25 119.63(12)
C27 C26 H26 120.2
C25 C26 H26 120.2
C22 C27 C26 119.77(12)
C22 C27 H27 120.1
C26 C27 H27 120.1
C25 O2 C28 117.82(12)
O2 C28 H28A 109.5
O2 C28 H28B 109.5
H28A C28 H28B 109.5
O2 C28 H28C 109.5
H28A C28 H28C 109.5
H28B C28 H28C 109.5

loop_
_geom_bond_atom_site_label_1
_geom_bond_atom_site_label_2
_geom_bond_distance
Mo1 C13 2.0730(13)
Mo1 C21 2.0947(13)
Mo1 S3 2.3576(4)
Mo1 S1 2.3592(4)
Mo1 S4 2.3610(4)
Mo1 S2 2.3756(4)
S1 C1 1.7403(13)
S2 C2 1.7399(14)
S3 C3 1.7366(13)
S4 C4 1.7321(13)
C1 C2 1.401(2)
C1 C5 1.405(2)
C2 C8 1.4088(19)
C3 C4 1.4008(18)
C3 C9 1.4050(19)
C4 C12 1.4105(17)
C5 C6 1.382(2)
C5 H5 0.9500
C6 C7 1.396(3)
C6 H6 0.9500
C7 C8 1.380(2)
C7 H7 0.9500
C8 H8 0.9500
C9 C10 1.382(2)
C9 H9 0.9500
C10 C11 1.402(2)
C10 H10 0.9500
C11 C12 1.380(2)
C11 H11 0.9500
C12 H12 0.9500
C13 N1 1.1587(17)
N1 C14 1.3888(17)
C14 C19 1.3825(18)
C14 C15 1.3960(18)
C15 C16 1.3776(19)
C15 H15 0.9500
C16 C17 1.3982(18)
C16 H16 0.9500
C17 O1 1.3474(16)
C17 C18 1.3979(17)
C18 C19 1.3877(18)
C18 H18 0.9500
C19 H19 0.9500
O1 C20 1.4276(17)
C20 H20A 0.9800
C20 H20B 0.9800
C20 H20C 0.9800
C21 N2 1.1611(16)
N2 C22 1.3911(16)
C22 C27 1.3853(18)
C22 C23 1.3992(18)
C23 C24 1.3767(18)
C23 H23 0.9500
C24 C25 1.3968(19)
C24 H24 0.9500
C25 O2 1.3535(15)
C25 C26 1.3967(19)
C26 C27 1.3902(18)
C26 H26 0.9500
C27 H27 0.9500
O2 C28 1.4312(18)
C28 H28A 0.9800
C28 H28B 0.9800
C28 H28C 0.9800

loop_
_geom_torsion_atom_site_label_1
_geom_torsion_atom_site_label_2
_geom_torsion_atom_site_label_3
_geom_torsion_atom_site_label_4
_geom_torsion
Mo1 S1 C1 C2 3.90(11)
Mo1 S1 C1 C5 -177.57(10)
C5 C1 C2 C8 -2.33(19)
S1 C1 C2 C8 176.21(10)
C5 C1 C2 S2 176.00(10)
S1 C1 C2 S2 -5.47(15)
Mo1 S2 C2 C1 4.17(11)
Mo1 S2 C2 C8 -177.53(10)
Mo1 S3 C3 C4 1.52(11)
Mo1 S3 C3 C9 -178.30(10)
C9 C3 C4 C12 -1.24(19)
S3 C3 C4 C12 178.94(10)
C9 C3 C4 S4 177.26(10)
S3 C3 C4 S4 -2.55(15)
Mo1 S4 C4 C3 2.29(11)
Mo1 S4 C4 C12 -179.23(9)
C2 C1 C5 C6 1.5(2)
S1 C1 C5 C6 -177.03(11)
C1 C5 C6 C7 0.0(2)
C5 C6 C7 C8 -0.6(2)
C6 C7 C8 C2 -0.2(2)
C1 C2 C8 C7 1.7(2)
S2 C2 C8 C7 -176.59(11)
C4 C3 C9 C10 0.7(2)
S3 C3 C9 C10 -179.44(11)
C3 C9 C10 C11 0.2(2)
C9 C10 C11 C12 -0.7(2)
C10 C11 C12 C4 0.2(2)
C3 C4 C12 C11 0.7(2)
S4 C4 C12 C11 -177.74(11)
C19 C14 C15 C16 -2.3(2)
N1 C14 C15 C16 176.27(12)
C14 C15 C16 C17 0.9(2)
C15 C16 C17 O1 -179.35(12)
C15 C16 C17 C18 1.1(2)
O1 C17 C18 C19 178.76(12)
C16 C17 C18 C19 -1.76(19)
N1 C14 C19 C18 -176.90(12)
C15 C14 C19 C18 1.6(2)
C17 C18 C19 C14 0.4(2)
C18 C17 O1 C20 -0.07(19)
C16 C17 O1 C20 -179.57(12)
C27 C22 C23 C24 -0.9(2)
N2 C22 C23 C24 176.77(12)
C22 C23 C24 C25 0.5(2)
C23 C24 C25 O2 -178.85(12)
C23 C24 C25 C26 0.6(2)
O2 C25 C26 C27 178.08(13)
C24 C25 C26 C27 -1.3(2)
N2 C22 C27 C26 -177.44(12)
C23 C22 C27 C26 0.2(2)
C25 C26 C27 C22 0.9(2)
C26 C25 O2 C28 0.2(2)
C24 C25 O2 C28 179.66(12)
